data_1574659
loop_
_publ_author_name
'Pereira, Joan'
'Casaretto, Nicolas'
'Frison, Gilles'
'Nay, Bastien'

_publ_section_title
;
 Bio-inspired total synthesis of daphnepapytone A
;
_journal_issue 25
_journal_name_full 'Chemical Science'
_journal_page_first 11375
_journal_page_last 11380
_journal_paper_doi 10.1039/D5SC02953H
_journal_volume 16
_journal_year 2025
_chemical_absolute_configuration unk
_chemical_formula_moiety 'C15 H18 O3'
_chemical_formula_sum 'C15 H20 O3'
_chemical_formula_weight 248.31
_space_group_crystal_system monoclinic
_space_group_IT_number 4
_space_group_name_Hall 'P 2yb'
_space_group_name_H-M_alt 'P 1 21 1'
_atom_sites_solution_hydrogens geom
_atom_sites_solution_primary dual
_audit_creation_date 2025-02-11
_audit_creation_method
;
Olex2 1.5
(compiled 2024.02.16 svn.r378c4104 for OlexSys, GUI svn.r6928)
;
_audit_update_record
;
2025-02-11 deposited with the CCDC.	2025-05-19 downloaded from the CCDC.
;
_cell_angle_alpha 90
_cell_angle_beta 90.972(9)
_cell_angle_gamma 90
_cell_formula_units_Z 4
_cell_length_a 7.2282(8)
_cell_length_b 14.1294(13)
_cell_length_c 13.1197(16)
_cell_measurement_reflns_used 8151
_cell_measurement_temperature 150
_cell_measurement_theta_max 28.03
_cell_measurement_theta_min 2.82
_cell_volume 1339.7(3)
_computing_cell_refinement
;
X-Area Recipe 2.0.2 (STOE, 2024)
;
_computing_data_collection
;
X-Area Pilatus3_SV 1.31.194.0 (STOE, 2023)
;
_computing_data_reduction
;
X-Area Integrate 2.5.18.0 (STOE, 2024)
X-Area LANA 2.8.4 (STOE, 2024)
;
_computing_molecular_graphics 'Olex2 1.5 (Dolomanov et al., 2009)'
_computing_publication_material
;
STOE & Cie GmbH, X-Area, software package for collecting single-crystal or
multi-domain crystal data on STOE area-detector diffractometers, for image 
processing, for the correction and scaling of reflection intensities and 
for outlier rejection, version 2.4, Darmstadt 2024
;
_computing_structure_refinement 'SHELXL 2018/3 (Sheldrick, 2015)'
_computing_structure_solution 'SHELXT 2018/2 (Sheldrick, 2018)'
_diffrn_ambient_temperature 150
_diffrn_detector 'EIGER2 1M CDTE'
_diffrn_detector_area_resol_mean 13.33
_diffrn_measured_fraction_theta_full 0.990
_diffrn_measured_fraction_theta_max 0.990
_diffrn_measurement_details
;
 517 frames, detector distance = 60 mm
;
_diffrn_measurement_device 'Eulerian 4-circle diffractometer'
_diffrn_measurement_device_type 'STOE STADIVARI'
_diffrn_measurement_method 'rotation method, \w scans'
_diffrn_radiation_collimation '1.2 0.6 mm diameter'
_diffrn_radiation_monochromator 'Graded multilayer mirror'
_diffrn_radiation_polarisn_norm 270
_diffrn_radiation_probe x-ray
_diffrn_radiation_type 'Mo K\a'
_diffrn_radiation_wavelength 0.71073
_diffrn_reflns_av_R_equivalents 0.1143
_diffrn_reflns_av_unetI/netI 0.1038
_diffrn_reflns_Laue_measured_fraction_full 0.990
_diffrn_reflns_Laue_measured_fraction_max 0.990
_diffrn_reflns_limit_h_max 8
_diffrn_reflns_limit_h_min -8
_diffrn_reflns_limit_k_max 16
_diffrn_reflns_limit_k_min -16
_diffrn_reflns_limit_l_max 15
_diffrn_reflns_limit_l_min -15
_diffrn_reflns_number 8893
_diffrn_reflns_point_group_measured_fraction_full 0.930
_diffrn_reflns_point_group_measured_fraction_max 0.930
_diffrn_reflns_theta_full 25.026
_diffrn_reflns_theta_max 25.026
_diffrn_reflns_theta_min 2.818
_diffrn_source Axo_Mo
_diffrn_source_current 1.00
_diffrn_source_power 0.050
_diffrn_source_voltage 50
_exptl_absorpt_coefficient_mu 0.084
_exptl_absorpt_correction_T_max 1.0000
_exptl_absorpt_correction_T_min 1.0000
_exptl_absorpt_correction_type multi-scan
_exptl_absorpt_process_details
;
STOE LANA, absorption correction by scaling of reflection intensities.
J. Koziskova, F. Hahn, J. Richter, J. Kozisek, "Comparison of different
absorption corrections on the model structure of tetrakis(\m~2~-acetato)-
diaqua-di-copper(II)", Acta Chimica Slovaca, vol. 9, no. 2, 2016, pp. 136 - 140.
;
_exptl_crystal_colour colourless
_exptl_crystal_colour_primary colourless
_exptl_crystal_density_diffrn 1.231
_exptl_crystal_density_method 'not measured'
_exptl_crystal_description plate
_exptl_crystal_F_000 536
_refine_diff_density_max 0.783
_refine_diff_density_min -0.649
_refine_diff_density_rms 0.148
_refine_ls_abs_structure_details
;
 Flack x determined using 942 quotients [(I+)-(I-)]/[(I+)+(I-)]
 (Parsons, Flack and Wagner, Acta Cryst. B69 (2013) 249-259).
;
_refine_ls_abs_structure_Flack 5.4(10)
_refine_ls_extinction_method none
_refine_ls_goodness_of_fit_ref 1.169
_refine_ls_hydrogen_treatment constr
_refine_ls_matrix_type full
_refine_ls_number_parameters 335
_refine_ls_number_reflns 4410
_refine_ls_number_restraints 811
_refine_ls_restrained_S_all 1.102
_refine_ls_R_factor_all 0.1498
_refine_ls_R_factor_gt 0.1276
_refine_ls_shift/su_max 0.000
_refine_ls_shift/su_mean 0.000
_refine_ls_structure_factor_coef Fsqd
_refine_ls_weighting_details 'w=1/[\s^2^(Fo^2^)+(0.2000P)^2^] where P=(Fo^2^+2Fc^2^)/3'
_refine_ls_weighting_scheme calc
_refine_ls_wR_factor_gt 0.3007
_refine_ls_wR_factor_ref 0.3180
_reflns_Friedel_coverage 0.799
_reflns_Friedel_fraction_full 0.864
_reflns_Friedel_fraction_max 0.864
_reflns_number_gt 3133
_reflns_number_total 4410
_reflns_threshold_expression 'I > 2\s(I)'
_cod_data_source_file d5sc02953h3.cif
_cod_data_source_block jp444-2-f1
_cod_depositor_comments 'Adding full bibliography for 1574658--1574665.cif.'
_cod_database_code 1574659
_shelx_shelxl_version_number 2018/3
_shelx_space_group_comment
;
The symmetry employed for this shelxl refinement is uniquely defined
by the following loop, which should always be used as a source of
symmetry information in preference to the above space-group names.
They are only intended as comments.
;
_olex2_refinement_description
;
1. Fixed Uiso
 At 1.2 times of:
  All C(H) groups, All C(H,H) groups
 At 1.5 times of:
  All C(H,H,H) groups, All O(H) groups
2. Uiso/Uaniso restraints and constraints
O005 \\sim O002 \\sim C007 \\sim C008 \\sim C00C \\sim C009 \\sim C00K \\sim
C00F \\sim C00A \\sim C00D \\sim C00G \\sim O003 \\sim C00E \\sim C00B \\sim
C00P \\sim C00Q \\sim C00X \\sim C00W: within 3A with sigma of 0.002 and sigma
for terminal atoms of 0.004 within 3A
C00Z \\sim O001 \\sim C00J \\sim C00M \\sim C00N \\sim C00H \\sim C00I \\sim
C00Y \\sim C00L \\sim C00T \\sim C00R \\sim C00U \\sim C00S \\sim C00V \\sim
C00O \\sim O006 \\sim C010 \\sim O004: within 3A with sigma of 0.002 and sigma
for terminal atoms of 0.004 within 3A
3.a Ternary CH refined with riding coordinates:
 C00A(H00N), C00E(H00Q), C00J(H00J), C00P(H00X), C00S(H00S), C00Z(H00Z)
3.b Secondary CH2 refined with riding coordinates:
 C00C(H00O,H00P), C00G(H00R,H00T), C00L(H00A,H00B), C00N(H00C,H00D), C00U(H00H,
 H00I), C00X(H1,HD)
3.c Idealised Me refined as rotating group:
 C00K(H00U,H00V,H00W), C00Q(H00Y,H,HA), C00T(H00E,H00F,H00G), C00W(H00,HB,HC),
 C00Y(H00K,H00L,H00M), C010(H01A,H01B,H01C)
3.d Idealised tetrahedral OH refined as rotating group:
 O001(H001), O003(H003), O005(H005), O006(H006)
;
_olex2_submission_special_instructions 'No special instructions were received'
_stoe_detector_distance '60.0 mm'
_stoe_detector_pixelsize_x '0.075 mm'
_stoe_detector_pixelsize_y '0.075 mm'
_stoe_detector_size_x '8.0 cm'
_stoe_detector_size_y '7.7 cm'
_stoe_evaluation_integration_a 12.7
_stoe_evaluation_integration_b 0.9
_stoe_evaluation_integration_ems 0.011
_stoe_evaluation_lana_bis_l_even_max -
_stoe_evaluation_lana_bis_l_odd_max -
_stoe_evaluation_lana_bos_l_even_max 4
_stoe_evaluation_lana_bos_l_odd_max 1
_stoe_evaluation_lana_completeness 90.4
_stoe_evaluation_lana_dxs_max_order 3
_stoe_evaluation_lana_dys_max_order 3
_stoe_evaluation_lana_fs_max_order 3
_stoe_evaluation_lana_max_2theta_available 58.4
_stoe_evaluation_lana_max_2theta_desired 55.0
_stoe_evaluation_lana_mean_redundancy 1.9
_stoe_evaluation_lana_number_refls_after_or 10805
_stoe_evaluation_lana_number_refls_outliers 925
_stoe_evaluation_lana_number_refls_total 11730
_stoe_evaluation_lana_number_refls_unique 5594
_stoe_evaluation_lana_number_refls_written 10805
_stoe_evaluation_lana_or_c1 0.050
_stoe_evaluation_lana_or_c2 0
_stoe_evaluation_lana_or_c3 0
_stoe_evaluation_lana_or_c4 1.0
_stoe_evaluation_lana_point_group 2
_stoe_evaluation_lana_table
;
#----------------------------------------------------------------------------
2Theta           7.9   13.5   19.1   24.7   30.3   35.9   41.5   47.1   52.7
#----------------------------------------------------------------------------
<Resolution>    5.00   3.06   2.18   1.65   1.35   1.15   1.00   0.89   0.81
N(total)         202    533    612    854   1393   1705   2121   2312   1998
<Redundancy>     3.4    3.3    2.4    2.1    2.1    2.0    2.0    1.8    1.6
Complet. [%%]   100.0   99.2   91.1   88.0   94.5   94.0   93.8   92.1   82.2
<I/sigma>      211.4   83.5   62.6   29.4   14.3   10.4    4.3    2.0    1.3
R(int)         0.062  0.115  0.108  0.138  0.155  0.153  0.165  0.228  0.295
#----------------------------------------------------------------------------
;
_stoe_measurement_identifier JP444-2-F1
_stoe_measurement_max_exposure_per_frame '130.0 s'
_stoe_measurement_mean_exposure_per_frame '130.0 s'
_stoe_measurement_min_exposure_per_frame '130.0 s'
_stoe_measurement_total_exposure_time '18.7 h'
_stoe_measurement_total_frame_number 517
_stoe_measurement_total_run_number 10
_stoe_measurement_tube_power '50.0 W'

loop_
_space_group_symop_operation_xyz
'x, y, z'
'-x, y+1/2, -z'

loop_
_atom_site_label
_atom_site_type_symbol
_atom_site_fract_x
_atom_site_fract_y
_atom_site_fract_z
_atom_site_U_iso_or_equiv
_atom_site_adp_type
_atom_site_occupancy
_atom_site_site_symmetry_order
_atom_site_calc_flag
_atom_site_refinement_flags_posn
_atom_site_refinement_flags_adp
_atom_site_refinement_flags_occupancy
_atom_site_disorder_assembly
_atom_site_disorder_group
O001 O 0.4976(8) 0.6168(5) 0.9189(5) 0.0349(12) Uani 1 1 d . U . . .
H001 H 0.565089 0.664770 0.926847 0.052 Uiso 1 1 calc R U . . .
O002 O 1.1893(9) 0.2297(5) 0.0663(5) 0.0390(12) Uani 1 1 d . U . . .
O003 O 0.6324(9) 0.4796(5) 0.0528(5) 0.0366(11) Uani 1 1 d . U . . .
H003 H 0.576966 0.519885 0.016430 0.055 Uiso 1 1 calc R U . . .
O004 O 0.0630(10) 0.7715(5) 0.5567(5) 0.0450(13) Uani 1 1 d . U . . .
O005 O 0.7824(9) 0.4410(5) 0.4141(5) 0.0408(12) Uani 1 1 d . U . . .
H005 H 0.828514 0.390032 0.435456 0.061 Uiso 1 1 calc R U . . .
O006 O 0.6774(8) 0.5570(5) 0.5603(5) 0.0408(12) Uani 1 1 d . U . . .
H006 H 0.735093 0.518679 0.523669 0.061 Uiso 1 1 calc R U . . .
C007 C 1.1338(13) 0.3068(7) 0.0936(7) 0.0342(10) Uani 1 1 d . U . . .
C008 C 0.9579(12) 0.3515(7) 0.0565(7) 0.0345(9) Uani 1 1 d . U . . .
C009 C 0.9441(12) 0.4373(7) 0.1017(7) 0.0343(8) Uani 1 1 d . U . . .
C00A C 0.8072(12) 0.5155(7) 0.0834(7) 0.0346(9) Uani 1 1 d . U . . .
H00N H 0.854199 0.555918 0.026907 0.042 Uiso 1 1 calc R U . . .
C00B C 0.9937(12) 0.5877(7) 0.2335(7) 0.0347(9) Uani 1 1 d . U . . .
C00C C 1.2263(13) 0.3735(7) 0.1665(7) 0.0347(9) Uani 1 1 d . U . . .
H00O H 1.346784 0.394568 0.139746 0.042 Uiso 1 1 calc R U . . .
H00P H 1.247995 0.342442 0.233264 0.042 Uiso 1 1 calc R U . . .
C00D C 1.0148(13) 0.4891(7) 0.2833(7) 0.0347(8) Uani 1 1 d . U . . .
C00E C 0.7993(12) 0.5772(7) 0.1806(7) 0.0349(8) Uani 1 1 d . U . . .
H00Q H 0.744376 0.640587 0.165059 0.042 Uiso 1 1 calc R U . . .
C00F C 1.0961(12) 0.4571(7) 0.1775(7) 0.0343(8) Uani 1 1 d . U . . .
C00G C 1.1529(13) 0.5628(7) 0.1615(7) 0.0346(9) Uani 1 1 d . U . . .
H00R H 1.277614 0.578894 0.188612 0.041 Uiso 1 1 calc R U . . .
H00T H 1.134945 0.585962 0.090774 0.041 Uiso 1 1 calc R U . . .
C00H C 0.3466(12) 0.4407(8) 0.7464(7) 0.0369(9) Uani 1 1 d . U . . .
C00I C 0.2105(12) 0.5571(7) 0.6784(7) 0.0370(8) Uani 1 1 d . U . . .
C00J C 0.4815(12) 0.5945(7) 0.8114(7) 0.0361(9) Uani 1 1 d . U . . .
H00J H 0.484040 0.653813 0.769937 0.043 Uiso 1 1 calc R U . . .
C00K C 0.8400(13) 0.3042(7) -0.0221(7) 0.0378(14) Uani 1 1 d . U . . .
H00U H 0.918599 0.276289 -0.074277 0.057 Uiso 1 1 calc R U . . .
H00V H 0.756594 0.350734 -0.053725 0.057 Uiso 1 1 calc R U . . .
H00W H 0.766950 0.254220 0.009953 0.057 Uiso 1 1 calc R U . . .
C00L C 0.1860(12) 0.4488(7) 0.6721(7) 0.0374(9) Uani 1 1 d . U . . .
H00A H 0.067134 0.425635 0.698987 0.045 Uiso 1 1 calc R U . . .
H00B H 0.210274 0.421798 0.603969 0.045 Uiso 1 1 calc R U . . .
C00M C 0.3035(12) 0.5387(7) 0.7882(7) 0.0365(8) Uani 1 1 d . U . . .
C00N C 0.6317(12) 0.5266(7) 0.7768(7) 0.0368(9) Uani 1 1 d . U . . .
H00C H 0.680165 0.489118 0.835170 0.044 Uiso 1 1 calc R U . . .
H00D H 0.735381 0.561918 0.746428 0.044 Uiso 1 1 calc R U . . .
C00O C 0.1412(13) 0.7022(7) 0.5894(7) 0.0381(10) Uani 1 1 d . U . . .
C00P C 0.8173(12) 0.4508(7) 0.3052(7) 0.0351(9) Uani 1 1 d . U . . .
H00X H 0.796102 0.389203 0.269370 0.042 Uiso 1 1 calc R U . . .
C00Q C 1.1522(13) 0.4811(7) 0.3705(7) 0.0371(13) Uani 1 1 d . U . . .
H00Y H 1.271340 0.507343 0.349904 0.056 Uiso 1 1 calc R U . . .
H H 1.167893 0.414408 0.389114 0.056 Uiso 1 1 calc R U . . .
HA H 1.106581 0.516461 0.429267 0.056 Uiso 1 1 calc R U . . .
C00R C 0.3599(13) 0.5859(7) 0.6051(7) 0.0369(8) Uani 1 1 d . U . . .
C00S C 0.5110(12) 0.5139(7) 0.5945(7) 0.0371(9) Uani 1 1 d . U . . .
H00S H 0.470167 0.466319 0.542303 0.044 Uiso 1 1 calc R U . . .
C00T C 0.3567(13) 0.3538(7) 0.8162(7) 0.0403(14) Uani 1 1 d . U . . .
H00E H 0.238555 0.346090 0.850772 0.060 Uiso 1 1 calc R U . . .
H00F H 0.456102 0.362567 0.867047 0.060 Uiso 1 1 calc R U . . .
H00G H 0.381914 0.297338 0.775393 0.060 Uiso 1 1 calc R U . . .
C00U C 0.0604(13) 0.6313(7) 0.6615(7) 0.0378(9) Uani 1 1 d . U . . .
H00H H -0.052483 0.602245 0.631405 0.045 Uiso 1 1 calc R U . . .
H00I H 0.028269 0.661955 0.726697 0.045 Uiso 1 1 calc R U . . .
C00V C 0.3270(13) 0.6690(7) 0.5594(7) 0.0379(9) Uani 1 1 d . U . . .
C00W C 1.0066(14) 0.6772(7) 0.2969(7) 0.0382(14) Uani 1 1 d . U . . .
H00 H 0.903542 0.679271 0.344449 0.057 Uiso 1 1 calc R U . . .
HB H 1.000552 0.732557 0.251921 0.057 Uiso 1 1 calc R U . . .
HC H 1.124029 0.677775 0.335366 0.057 Uiso 1 1 calc R U . . .
C00X C 0.6877(13) 0.5256(7) 0.2633(7) 0.0356(9) Uani 1 1 d . U . . .
H1 H 0.651103 0.570075 0.317669 0.043 Uiso 1 1 calc R U . . .
HD H 0.574840 0.496286 0.233372 0.043 Uiso 1 1 calc R U . . .
C00Y C 0.1601(13) 0.5416(7) 0.8735(7) 0.0372(13) Uani 1 1 d . U . . .
H00K H 0.044850 0.512013 0.849371 0.056 Uiso 1 1 calc R U . . .
H00L H 0.136012 0.607574 0.892243 0.056 Uiso 1 1 calc R U . . .
H00M H 0.208157 0.507206 0.933113 0.056 Uiso 1 1 calc R U . . .
C00Z C 0.5397(13) 0.4619(7) 0.6975(7) 0.0372(9) Uani 1 1 d . U . . .
H00Z H 0.612514 0.402411 0.688600 0.045 Uiso 1 1 calc R U . . .
C010 C 0.4407(14) 0.7258(8) 0.4870(8) 0.0437(15) Uani 1 1 d . U . . .
H01A H 0.449261 0.691927 0.422060 0.066 Uiso 1 1 calc R U . . .
H01B H 0.565157 0.734982 0.516165 0.066 Uiso 1 1 calc R U . . .
H01C H 0.382124 0.787472 0.475499 0.066 Uiso 1 1 calc R U . . .

loop_
_atom_site_aniso_label
_atom_site_aniso_U_11
_atom_site_aniso_U_22
_atom_site_aniso_U_33
_atom_site_aniso_U_23
_atom_site_aniso_U_13
_atom_site_aniso_U_12
O001 0.040(2) 0.049(3) 0.016(2) -0.003(2) 0.0094(19) -0.006(2)
O002 0.049(2) 0.040(2) 0.029(2) -0.001(2) 0.013(2) 0.006(2)
O003 0.043(2) 0.044(2) 0.024(2) -0.0002(19) 0.0082(19) 0.000(2)
O004 0.052(3) 0.053(3) 0.030(2) 0.001(2) 0.009(2) -0.001(2)
O005 0.053(2) 0.049(2) 0.020(2) 0.000(2) 0.021(2) 0.002(2)
O006 0.044(2) 0.057(2) 0.022(2) -0.005(2) 0.0178(19) -0.006(2)
C007 0.0430(17) 0.0401(17) 0.0200(17) 0.0009(15) 0.0142(15) 0.0022(16)
C008 0.0428(16) 0.0406(16) 0.0204(16) 0.0009(14) 0.0136(14) 0.0020(15)
C009 0.0428(14) 0.0412(15) 0.0192(14) 0.0003(12) 0.0142(12) 0.0018(13)
C00A 0.0433(15) 0.0414(16) 0.0196(15) -0.0005(14) 0.0129(13) 0.0015(14)
C00B 0.0435(15) 0.0416(16) 0.0196(14) -0.0006(13) 0.0136(13) 0.0018(13)
C00C 0.0430(16) 0.0410(16) 0.0205(15) 0.0004(14) 0.0138(14) 0.0022(14)
C00D 0.0435(15) 0.0418(15) 0.0193(14) -0.0006(13) 0.0145(12) 0.0017(13)
C00E 0.0434(15) 0.0418(16) 0.0198(14) -0.0008(13) 0.0136(12) 0.0019(13)
C00F 0.0428(14) 0.0410(15) 0.0194(14) 0.0002(12) 0.0143(12) 0.0021(13)
C00G 0.0430(15) 0.0414(16) 0.0198(15) 0.0002(13) 0.0136(13) 0.0018(14)
C00H 0.0412(15) 0.0506(17) 0.0194(14) -0.0014(13) 0.0117(13) -0.0060(14)
C00I 0.0413(15) 0.0508(16) 0.0192(14) -0.0014(13) 0.0113(12) -0.0059(13)
C00J 0.0402(16) 0.0505(18) 0.0181(15) -0.0016(14) 0.0115(13) -0.0057(15)
C00K 0.046(3) 0.042(3) 0.026(3) -0.001(2) 0.009(2) 0.003(2)
C00L 0.0417(15) 0.0508(17) 0.0199(15) -0.0014(14) 0.0114(13) -0.0059(14)
C00M 0.0407(15) 0.0503(16) 0.0188(14) -0.0015(13) 0.0117(12) -0.0058(13)
C00N 0.0407(16) 0.0510(18) 0.0190(16) -0.0016(15) 0.0120(14) -0.0053(15)
C00O 0.0430(18) 0.0508(19) 0.0207(17) -0.0013(16) 0.0103(15) -0.0055(16)
C00P 0.0439(16) 0.0426(16) 0.0193(15) -0.0009(14) 0.0149(13) 0.0015(14)
C00Q 0.046(2) 0.045(2) 0.021(2) -0.001(2) 0.013(2) 0.000(2)
C00R 0.0412(14) 0.0509(16) 0.0191(14) -0.0018(13) 0.0116(12) -0.0060(13)
C00S 0.0414(15) 0.0510(17) 0.0192(14) -0.0022(14) 0.0121(13) -0.0055(14)
C00T 0.046(3) 0.050(3) 0.025(3) 0.001(2) 0.008(2) -0.006(3)
C00U 0.0421(16) 0.0513(18) 0.0203(15) -0.0016(15) 0.0109(14) -0.0057(15)
C00V 0.0425(16) 0.0513(18) 0.0203(16) -0.0019(15) 0.0109(14) -0.0058(15)
C00W 0.049(3) 0.043(3) 0.023(3) -0.002(2) 0.010(2) 0.002(3)
C00X 0.0441(16) 0.0429(17) 0.0203(16) -0.0010(15) 0.0142(14) 0.0015(15)
C00Y 0.040(2) 0.052(3) 0.019(2) -0.002(2) 0.013(2) -0.007(2)
C00Z 0.0413(15) 0.0511(17) 0.0196(14) -0.0018(13) 0.0116(12) -0.0054(14)
C010 0.050(3) 0.055(3) 0.027(3) 0.003(3) 0.012(2) -0.005(3)

loop_
_atom_type_symbol
_atom_type_description
_atom_type_scat_dispersion_real
_atom_type_scat_dispersion_imag
_atom_type_scat_source
C C 0.0033 0.0016 'International Tables Vol C Tables 4.2.6.8 and 6.1.1.4'
H H 0.0000 0.0000 'International Tables Vol C Tables 4.2.6.8 and 6.1.1.4'
O O 0.0106 0.0060 'International Tables Vol C Tables 4.2.6.8 and 6.1.1.4'

loop_
_geom_angle_atom_site_label_1
_geom_angle_atom_site_label_2
_geom_angle_atom_site_label_3
_geom_angle
_geom_angle_site_symmetry_1
_geom_angle_site_symmetry_3
_geom_angle_publ_flag
C00J O001 H001 109.5 . . ?
C00A O003 H003 109.5 . . ?
C00P O005 H005 109.5 . . ?
C00S O006 H006 109.5 . . ?
O002 C007 C008 124.5(9) . . ?
O002 C007 C00C 127.4(9) . . ?
C00C C007 C008 108.1(8) . . ?
C009 C008 C007 107.7(8) . . ?
C009 C008 C00K 131.4(9) . . ?
C00K C008 C007 120.7(8) . . ?
C008 C009 C00A 130.0(9) . . ?
C008 C009 C00F 113.6(8) . . ?
C00F C009 C00A 116.3(8) . . ?
O003 C00A C009 111.4(8) . . ?
O003 C00A H00N 107.9 . . ?
O003 C00A C00E 113.1(7) . . ?
C009 C00A H00N 107.9 . . ?
C009 C00A C00E 108.5(7) . . ?
C00E C00A H00N 107.9 . . ?
C00D C00B C00E 100.6(8) . . ?
C00G C00B C00D 89.1(7) . . ?
C00G C00B C00E 112.4(7) . . ?
C00W C00B C00D 121.0(8) . . ?
C00W C00B C00E 111.6(8) . . ?
C00W C00B C00G 119.2(8) . . ?
C007 C00C H00O 110.5 . . ?
C007 C00C H00P 110.5 . . ?
C007 C00C C00F 106.3(8) . . ?
H00O C00C H00P 108.7 . . ?
C00F C00C H00O 110.5 . . ?
C00F C00C H00P 110.5 . . ?
C00B C00D C00F 85.5(7) . . ?
C00B C00D C00P 107.9(7) . . ?
C00P C00D C00F 114.7(8) . . ?
C00Q C00D C00B 116.6(8) . . ?
C00Q C00D C00F 113.3(8) . . ?
C00Q C00D C00P 115.4(8) . . ?
C00A C00E C00B 112.0(7) . . ?
C00A C00E H00Q 110.9 . . ?
C00B C00E H00Q 110.9 . . ?
C00X C00E C00A 109.9(8) . . ?
C00X C00E C00B 102.1(7) . . ?
C00X C00E H00Q 110.9 . . ?
C009 C00F C00C 103.9(8) . . ?
C009 C00F C00D 111.0(7) . . ?
C009 C00F C00G 106.4(8) . . ?
C00C C00F C00D 123.0(8) . . ?
C00C C00F C00G 124.4(8) . . ?
C00G C00F C00D 87.0(7) . . ?
C00B C00G C00F 86.3(7) . . ?
C00B C00G H00R 114.3 . . ?
C00B C00G H00T 114.3 . . ?
C00F C00G H00R 114.3 . . ?
C00F C00G H00T 114.3 . . ?
H00R C00G H00T 111.4 . . ?
C00L C00H C00M 90.2(7) . . ?
C00L C00H C00T 118.4(8) . . ?
C00L C00H C00Z 113.6(7) . . ?
C00M C00H C00T 121.4(8) . . ?
C00M C00H C00Z 99.3(8) . . ?
C00T C00H C00Z 111.2(8) . . ?
C00L C00I C00M 86.2(7) . . ?
C00R C00I C00L 108.4(8) . . ?
C00R C00I C00M 108.8(7) . . ?
C00R C00I C00U 103.7(8) . . ?
C00U C00I C00L 126.5(8) . . ?
C00U C00I C00M 122.0(8) . . ?
O001 C00J H00J 110.2 . . ?
O001 C00J C00M 111.0(7) . . ?
O001 C00J C00N 112.4(8) . . ?
C00M C00J H00J 110.2 . . ?
C00N C00J H00J 110.2 . . ?
C00N C00J C00M 102.5(8) . . ?
C008 C00K H00U 109.5 . . ?
C008 C00K H00V 109.5 . . ?
C008 C00K H00W 109.5 . . ?
H00U C00K H00V 109.5 . . ?
H00U C00K H00W 109.5 . . ?
H00V C00K H00W 109.5 . . ?
C00H C00L C00I 87.4(7) . . ?
C00H C00L H00A 114.1 . . ?
C00H C00L H00B 114.1 . . ?
C00I C00L H00A 114.1 . . ?
C00I C00L H00B 114.1 . . ?
H00A C00L H00B 111.3 . . ?
C00H C00M C00I 84.8(7) . . ?
C00H C00M C00J 111.2(8) . . ?
C00H C00M C00Y 115.5(8) . . ?
C00J C00M C00I 115.7(7) . . ?
C00J C00M C00Y 114.5(8) . . ?
C00Y C00M C00I 111.9(7) . . ?
C00J C00N H00C 110.5 . . ?
C00J C00N H00D 110.5 . . ?
C00J C00N C00Z 106.0(7) . . ?
H00C C00N H00D 108.7 . . ?
C00Z C00N H00C 110.5 . . ?
C00Z C00N H00D 110.5 . . ?
O004 C00O C00U 125.5(9) . . ?
O004 C00O C00V 125.7(9) . . ?
C00V C00O C00U 108.7(9) . . ?
O005 C00P C00D 112.7(8) . . ?
O005 C00P H00X 110.4 . . ?
O005 C00P C00X 107.8(7) . . ?
C00D C00P H00X 110.4 . . ?
C00X C00P C00D 104.8(7) . . ?
C00X C00P H00X 110.4 . . ?
C00D C00Q H00Y 109.5 . . ?
C00D C00Q H 109.5 . . ?
C00D C00Q HA 109.5 . . ?
H00Y C00Q H 109.5 . . ?
H00Y C00Q HA 109.5 . . ?
H C00Q HA 109.5 . . ?
C00S C00R C00I 113.9(8) . . ?
C00V C00R C00I 113.4(9) . . ?
C00V C00R C00S 132.7(9) . . ?
O006 C00S C00R 111.0(8) . . ?
O006 C00S H00S 108.2 . . ?
O006 C00S C00Z 112.0(7) . . ?
C00R C00S H00S 108.2 . . ?
C00R C00S C00Z 109.1(7) . . ?
C00Z C00S H00S 108.2 . . ?
C00H C00T H00E 109.5 . . ?
C00H C00T H00F 109.5 . . ?
C00H C00T H00G 109.5 . . ?
H00E C00T H00F 109.5 . . ?
H00E C00T H00G 109.5 . . ?
H00F C00T H00G 109.5 . . ?
C00I C00U H00H 110.6 . . ?
C00I C00U H00I 110.6 . . ?
C00O C00U C00I 105.5(7) . . ?
C00O C00U H00H 110.6 . . ?
C00O C00U H00I 110.6 . . ?
H00H C00U H00I 108.8 . . ?
C00O C00V C010 120.5(9) . . ?
C00R C00V C00O 108.3(8) . . ?
C00R C00V C010 131.1(9) . . ?
C00B C00W H00 109.5 . . ?
C00B C00W HB 109.5 . . ?
C00B C00W HC 109.5 . . ?
H00 C00W HB 109.5 . . ?
H00 C00W HC 109.5 . . ?
HB C00W HC 109.5 . . ?
C00E C00X H1 110.8 . . ?
C00E C00X HD 110.8 . . ?
C00P C00X C00E 104.9(7) . . ?
C00P C00X H1 110.8 . . ?
C00P C00X HD 110.8 . . ?
H1 C00X HD 108.8 . . ?
C00M C00Y H00K 109.5 . . ?
C00M C00Y H00L 109.5 . . ?
C00M C00Y H00M 109.5 . . ?
H00K C00Y H00L 109.5 . . ?
H00K C00Y H00M 109.5 . . ?
H00L C00Y H00M 109.5 . . ?
C00H C00Z H00Z 111.0 . . ?
C00N C00Z C00H 102.4(7) . . ?
C00N C00Z C00S 111.2(8) . . ?
C00N C00Z H00Z 111.0 . . ?
C00S C00Z C00H 109.8(7) . . ?
C00S C00Z H00Z 111.0 . . ?
C00V C010 H01A 109.5 . . ?
C00V C010 H01B 109.5 . . ?
C00V C010 H01C 109.5 . . ?
H01A C010 H01B 109.5 . . ?
H01A C010 H01C 109.5 . . ?
H01B C010 H01C 109.5 . . ?

loop_
_geom_bond_atom_site_label_1
_geom_bond_atom_site_label_2
_geom_bond_distance
_geom_bond_site_symmetry_2
_geom_bond_publ_flag
O001 H001 0.8400 . ?
O001 C00J 1.448(11) . ?
O002 C007 1.217(11) . ?
O003 H003 0.8400 . ?
O003 C00A 1.414(12) . ?
O004 C00O 1.206(12) . ?
O005 H005 0.8400 . ?
O005 C00P 1.462(10) . ?
O006 H006 0.8400 . ?
O006 C00S 1.428(11) . ?
C007 C008 1.493(14) . ?
C007 C00C 1.493(14) . ?
C008 C009 1.354(14) . ?
C008 C00K 1.486(14) . ?
C009 C00A 1.500(14) . ?
C009 C00F 1.495(14) . ?
C00A H00N 1.0000 . ?
C00A C00E 1.547(13) . ?
C00B C00D 1.545(13) . ?
C00B C00E 1.564(14) . ?
C00B C00G 1.542(12) . ?
C00B C00W 1.517(13) . ?
C00C H00O 0.9900 . ?
C00C H00P 0.9900 . ?
C00C C00F 1.519(13) . ?
C00D C00F 1.583(12) . ?
C00D C00P 1.558(13) . ?
C00D C00Q 1.506(14) . ?
C00E H00Q 1.0000 . ?
C00E C00X 1.546(12) . ?
C00F C00G 1.563(13) . ?
C00G H00R 0.9900 . ?
C00G H00T 0.9900 . ?
C00H C00L 1.507(13) . ?
C00H C00M 1.524(14) . ?
C00H C00T 1.532(14) . ?
C00H C00Z 1.575(12) . ?
C00I C00L 1.543(15) . ?
C00I C00M 1.601(13) . ?
C00I C00R 1.514(12) . ?
C00I C00U 1.523(14) . ?
C00J H00J 1.0000 . ?
C00J C00M 1.535(13) . ?
C00J C00N 1.524(14) . ?
C00K H00U 0.9800 . ?
C00K H00V 0.9800 . ?
C00K H00W 0.9800 . ?
C00L H00A 0.9900 . ?
C00L H00B 0.9900 . ?
C00M C00Y 1.538(12) . ?
C00N H00C 0.9900 . ?
C00N H00D 0.9900 . ?
C00N C00Z 1.528(14) . ?
C00O C00U 1.502(14) . ?
C00O C00V 1.482(14) . ?
C00P H00X 1.0000 . ?
C00P C00X 1.509(14) . ?
C00Q H00Y 0.9800 . ?
C00Q H 0.9800 . ?
C00Q HA 0.9800 . ?
C00R C00S 1.500(14) . ?
C00R C00V 1.338(15) . ?
C00S H00S 1.0000 . ?
C00S C00Z 1.550(13) . ?
C00T H00E 0.9800 . ?
C00T H00F 0.9800 . ?
C00T H00G 0.9800 . ?
C00U H00H 0.9900 . ?
C00U H00I 0.9900 . ?
C00V C010 1.499(14) . ?
C00W H00 0.9800 . ?
C00W HB 0.9800 . ?
C00W HC 0.9800 . ?
C00X H1 0.9900 . ?
C00X HD 0.9900 . ?
C00Y H00K 0.9800 . ?
C00Y H00L 0.9800 . ?
C00Y H00M 0.9800 . ?
C00Z H00Z 1.0000 . ?
C010 H01A 0.9800 . ?
C010 H01B 0.9800 . ?
C010 H01C 0.9800 . ?

loop_
_geom_torsion_atom_site_label_1
_geom_torsion_atom_site_label_2
_geom_torsion_atom_site_label_3
_geom_torsion_atom_site_label_4
_geom_torsion
_geom_torsion_site_symmetry_1
_geom_torsion_site_symmetry_2
_geom_torsion_site_symmetry_3
_geom_torsion_site_symmetry_4
_geom_torsion_publ_flag
O001 C00J C00M C00H -117.8(8) . . . . ?
O001 C00J C00M C00I 147.7(8) . . . . ?
O001 C00J C00M C00Y 15.5(12) . . . . ?
O001 C00J C00N C00Z 143.6(7) . . . . ?
O002 C007 C008 C009 -178.8(8) . . . . ?
O002 C007 C008 C00K -2.7(14) . . . . ?
O002 C007 C00C C00F -177.6(8) . . . . ?
O003 C00A C00E C00B 160.8(8) . . . . ?
O003 C00A C00E C00X 48.1(11) . . . . ?
O004 C00O C00U C00I 179.2(9) . . . . ?
O004 C00O C00V C00R -174.7(10) . . . . ?
O004 C00O C00V C010 3.8(15) . . . . ?
O005 C00P C00X C00E 144.9(8) . . . . ?
O006 C00S C00Z C00H 164.3(8) . . . . ?
O006 C00S C00Z C00N 51.7(10) . . . . ?
C007 C008 C009 C00A 172.5(9) . . . . ?
C007 C008 C009 C00F -4.1(10) . . . . ?
C007 C00C C00F C009 -5.4(9) . . . . ?
C007 C00C C00F C00D 121.5(9) . . . . ?
C007 C00C C00F C00G -126.8(9) . . . . ?
C008 C007 C00C C00F 3.3(10) . . . . ?
C008 C009 C00A O003 31.4(13) . . . . ?
C008 C009 C00A C00E 156.4(9) . . . . ?
C008 C009 C00F C00C 6.1(10) . . . . ?
C008 C009 C00F C00D -128.0(8) . . . . ?
C008 C009 C00F C00G 138.9(8) . . . . ?
C009 C00A C00E C00B 36.7(10) . . . . ?
C009 C00A C00E C00X -76.0(9) . . . . ?
C009 C00F C00G C00B 85.3(7) . . . . ?
C00A C009 C00F C00C -171.1(7) . . . . ?
C00A C009 C00F C00D 54.8(10) . . . . ?
C00A C009 C00F C00G -38.3(9) . . . . ?
C00A C00E C00X C00P 76.4(9) . . . . ?
C00B C00D C00F C009 -80.7(8) . . . . ?
C00B C00D C00F C00C 155.5(9) . . . . ?
C00B C00D C00F C00G 25.7(7) . . . . ?
C00B C00D C00P O005 -114.4(8) . . . . ?
C00B C00D C00P C00X 2.5(9) . . . . ?
C00B C00E C00X C00P -42.5(9) . . . . ?
C00C C007 C008 C009 0.3(10) . . . . ?
C00C C007 C008 C00K 176.4(8) . . . . ?
C00C C00F C00G C00B -154.4(9) . . . . ?
C00D C00B C00E C00A -75.2(9) . . . . ?
C00D C00B C00E C00X 42.2(8) . . . . ?
C00D C00B C00G C00F 26.3(7) . . . . ?
C00D C00F C00G C00B -25.7(7) . . . . ?
C00D C00P C00X C00E 24.6(9) . . . . ?
C00E C00B C00D C00F 86.6(7) . . . . ?
C00E C00B C00D C00P -27.9(9) . . . . ?
C00E C00B C00D C00Q -159.5(7) . . . . ?
C00E C00B C00G C00F -74.7(9) . . . . ?
C00F C009 C00A O003 -152.1(7) . . . . ?
C00F C009 C00A C00E -27.0(10) . . . . ?
C00F C00D C00P O005 152.3(8) . . . . ?
C00F C00D C00P C00X -90.7(9) . . . . ?
C00G C00B C00D C00F -26.0(7) . . . . ?
C00G C00B C00D C00P -140.5(8) . . . . ?
C00G C00B C00D C00Q 87.8(8) . . . . ?
C00G C00B C00E C00A 18.2(11) . . . . ?
C00G C00B C00E C00X 135.7(8) . . . . ?
C00I C00R C00S O006 -156.5(8) . . . . ?
C00I C00R C00S C00Z -32.6(11) . . . . ?
C00I C00R C00V C00O -5.3(11) . . . . ?
C00I C00R C00V C010 176.3(10) . . . . ?
C00J C00N C00Z C00H -41.6(10) . . . . ?
C00J C00N C00Z C00S 75.6(9) . . . . ?
C00K C008 C009 C00A -3.0(16) . . . . ?
C00K C008 C009 C00F -179.6(9) . . . . ?
C00L C00H C00M C00I -25.2(6) . . . . ?
C00L C00H C00M C00J -140.8(8) . . . . ?
C00L C00H C00M C00Y 86.5(9) . . . . ?
C00L C00H C00Z C00N 134.7(9) . . . . ?
C00L C00H C00Z C00S 16.5(12) . . . . ?
C00L C00I C00M C00H 24.7(6) . . . . ?
C00L C00I C00M C00J 135.7(8) . . . . ?
C00L C00I C00M C00Y -90.8(8) . . . . ?
C00L C00I C00R C00S -33.7(10) . . . . ?
C00L C00I C00R C00V 143.8(9) . . . . ?
C00L C00I C00U C00O -131.6(9) . . . . ?
C00M C00H C00L C00I 26.2(7) . . . . ?
C00M C00H C00Z C00N 40.4(9) . . . . ?
C00M C00H C00Z C00S -77.8(9) . . . . ?
C00M C00I C00L C00H -24.9(6) . . . . ?
C00M C00I C00R C00S 58.5(10) . . . . ?
C00M C00I C00R C00V -124.0(9) . . . . ?
C00M C00I C00U C00O 117.1(9) . . . . ?
C00M C00J C00N C00Z 24.3(9) . . . . ?
C00N C00J C00M C00H 2.5(10) . . . . ?
C00N C00J C00M C00I -92.0(9) . . . . ?
C00N C00J C00M C00Y 135.7(8) . . . . ?
C00P C00D C00F C009 26.9(11) . . . . ?
C00P C00D C00F C00C -96.9(10) . . . . ?
C00P C00D C00F C00G 133.3(8) . . . . ?
C00Q C00D C00F C009 162.2(8) . . . . ?
C00Q C00D C00F C00C 38.4(12) . . . . ?
C00Q C00D C00F C00G -91.4(9) . . . . ?
C00Q C00D C00P O005 17.9(11) . . . . ?
C00Q C00D C00P C00X 134.9(8) . . . . ?
C00R C00I C00L C00H 83.7(8) . . . . ?
C00R C00I C00M C00H -83.4(8) . . . . ?
C00R C00I C00M C00J 27.6(11) . . . . ?
C00R C00I C00M C00Y 161.1(8) . . . . ?
C00R C00I C00U C00O -5.9(10) . . . . ?
C00R C00S C00Z C00H 41.0(10) . . . . ?
C00R C00S C00Z C00N -71.6(9) . . . . ?
C00S C00R C00V C00O 171.5(10) . . . . ?
C00S C00R C00V C010 -6.8(19) . . . . ?
C00T C00H C00L C00I 152.6(8) . . . . ?
C00T C00H C00M C00I -149.2(8) . . . . ?
C00T C00H C00M C00J 95.2(10) . . . . ?
C00T C00H C00M C00Y -37.5(13) . . . . ?
C00T C00H C00Z C00N -88.6(10) . . . . ?
C00T C00H C00Z C00S 153.2(8) . . . . ?
C00U C00I C00L C00H -152.5(9) . . . . ?
C00U C00I C00M C00H 156.1(8) . . . . ?
C00U C00I C00M C00J -92.9(10) . . . . ?
C00U C00I C00M C00Y 40.6(12) . . . . ?
C00U C00I C00R C00S -170.3(8) . . . . ?
C00U C00I C00R C00V 7.2(11) . . . . ?
C00U C00O C00V C00R 1.2(11) . . . . ?
C00U C00O C00V C010 179.7(9) . . . . ?
C00V C00O C00U C00I 3.2(10) . . . . ?
C00V C00R C00S O006 26.6(15) . . . . ?
C00V C00R C00S C00Z 150.5(11) . . . . ?
C00W C00B C00D C00F -150.0(9) . . . . ?
C00W C00B C00D C00P 95.5(10) . . . . ?
C00W C00B C00D C00Q -36.2(12) . . . . ?
C00W C00B C00E C00A 155.1(8) . . . . ?
C00W C00B C00E C00X -87.4(9) . . . . ?
C00W C00B C00G C00F 151.9(8) . . . . ?
C00Z C00H C00L C00I -74.1(9) . . . . ?
C00Z C00H C00M C00I 88.8(7) . . . . ?
C00Z C00H C00M C00J -26.7(9) . . . . ?
C00Z C00H C00M C00Y -159.4(8) . . . . ?
